data_4068065
loop_
_publ_author_name
'Khosla, Chetna'
'Jackson, Andrew B.'
'White, Peter S.'
'Templeton, Joseph L.'

_publ_section_title
;
 Bis(acetylacetonate) Tungsten(IV) Complexes Containing a \p-Basic
 Diazoalkane or Oxo Ligand
;
_journal_issue 3
_journal_name_full Organometallics
_journal_page_first 987
_journal_paper_doi 10.1021/om201050j
_journal_volume 31
_journal_year 2012
_chemical_formula_moiety 'C24 H24 O5 W'
_chemical_formula_sum 'C24 H24 O5 W'
_chemical_formula_weight 576.28
_chemical_name_systematic
;

 ?

;
_space_group_IT_number 14
_symmetry_cell_setting monoclinic
_symmetry_space_group_name_Hall '-P 2yn'
_symmetry_space_group_name_H-M 'P 1 21/n 1'
_atom_sites_solution_hydrogens geom
_atom_sites_solution_primary direct
_atom_sites_solution_secondary difmap
_audit_creation_method SHELXL-97
_cell_angle_alpha 90.00
_cell_angle_beta 92.963(4)
_cell_angle_gamma 90.00
_cell_formula_units_Z 4
_cell_length_a 8.3894(8)
_cell_length_b 9.2655(9)
_cell_length_c 27.126(3)
_cell_measurement_temperature 100(2)
_cell_volume 2105.7(4)
_computing_cell_refinement 'Bruker APEX2'
_computing_data_collection 'Bruker APEX2'
_computing_data_reduction 'Bruker SHELXTL'
_computing_molecular_graphics 'Bruker SHELXTL'
_computing_publication_material 'Bruker SHELXTL'
_computing_structure_refinement 'SHELXL-97 (Sheldrick, 1997)'
_computing_structure_solution 'SHELXS-97 (Sheldrick, 1990)'
_diffrn_ambient_temperature 100(2)
_diffrn_measured_fraction_theta_full 0.997
_diffrn_measured_fraction_theta_max 0.997
_diffrn_measurement_device_type 'Bruker SMART APEX-II'
_diffrn_measurement_method '\w & \f scans'
_diffrn_radiation_monochromator graphite
_diffrn_radiation_source 'fine-focus sealed tube'
_diffrn_radiation_type MoK\a
_diffrn_radiation_wavelength 0.71073
_diffrn_reflns_av_R_equivalents 0.0373
_diffrn_reflns_av_sigmaI/netI 0.0270
_diffrn_reflns_limit_h_max 16
_diffrn_reflns_limit_h_min -16
_diffrn_reflns_limit_k_max 18
_diffrn_reflns_limit_k_min -18
_diffrn_reflns_limit_l_max 53
_diffrn_reflns_limit_l_min -53
_diffrn_reflns_number 84272
_diffrn_reflns_theta_full 45.00
_diffrn_reflns_theta_max 45.00
_diffrn_reflns_theta_min 1.50
_exptl_absorpt_coefficient_mu 5.519
_exptl_absorpt_correction_T_max 0.6083
_exptl_absorpt_correction_T_min 0.4915
_exptl_absorpt_correction_type multi-scan
_exptl_absorpt_process_details SADABS
_exptl_crystal_colour 'clear pale green'
_exptl_crystal_density_diffrn 1.818
_exptl_crystal_density_method 'not measured'
_exptl_crystal_description block
_exptl_crystal_F_000 1128
_exptl_crystal_size_max 0.15
_exptl_crystal_size_mid 0.10
_exptl_crystal_size_min 0.10
_refine_diff_density_max 2.559
_refine_diff_density_min -3.607
_refine_diff_density_rms 0.224
_refine_ls_extinction_method none
_refine_ls_goodness_of_fit_ref 1.166
_refine_ls_hydrogen_treatment mixed
_refine_ls_matrix_type full
_refine_ls_number_parameters 275
_refine_ls_number_reflns 17328
_refine_ls_number_restraints 0
_refine_ls_restrained_S_all 1.166
_refine_ls_R_factor_all 0.0344
_refine_ls_R_factor_gt 0.0266
_refine_ls_shift/su_max 0.091
_refine_ls_shift/su_mean 0.001
_refine_ls_structure_factor_coef Fsqd
_refine_ls_weighting_details 'calc w=1/[\s^2^(Fo^2^)+(0.0321P)^2^+0.7823P] where P=(Fo^2^+2Fc^2^)/3'
_refine_ls_weighting_scheme calc
_refine_ls_wR_factor_gt 0.0628
_refine_ls_wR_factor_ref 0.0694
_reflns_number_gt 14886
_reflns_number_total 17328
_reflns_threshold_expression >2sigma(I)
_cod_data_source_file om201050j_si_002.cif
_cod_data_source_block c06094
_cod_depositor_comments
;
The following automatic conversions were performed:

'_symmetry_cell_setting' value 'Monoclinic' changed to 'monoclinic'
according to /home/saulius/struct/CIF-dictionaries/cif_core.dic
dictionary named 'cif_core.dic' version 2.4.1 from 2010-06-29.

Automatic conversion script
Id: cif_fix_values 1715 2011-07-08 13:25:40Z adriana 
;
_cod_original_sg_symbol_H-M P2(1)/n
_cod_database_code 4068065

loop_
_symmetry_equiv_pos_as_xyz
'x, y, z'
'-x+1/2, y+1/2, -z+1/2'
'-x, -y, -z'
'x-1/2, -y-1/2, z-1/2'

loop_
_atom_site_label
_atom_site_type_symbol
_atom_site_fract_x
_atom_site_fract_y
_atom_site_fract_z
_atom_site_U_iso_or_equiv
_atom_site_adp_type
_atom_site_occupancy
_atom_site_symmetry_multiplicity
_atom_site_calc_flag
_atom_site_refinement_flags
W1 W 0.860841(6) 1.043652(5) 0.121841(2) 0.01078(1) Uani 1 1 d .
O1 O 1.02556(15) 1.14050(13) 0.10680(4) 0.01643(17) Uani 1 1 d .
C2 C 0.96442(16) 0.87912(15) 0.16588(5) 0.01313(18) Uani 1 1 d .
C3 C 0.95700(17) 0.83530(15) 0.12000(5) 0.01336(19) Uani 1 1 d .
C4 C 1.02830(17) 0.84602(15) 0.21562(5) 0.01343(19) Uani 1 1 d .
C5 C 1.10827(19) 0.95299(17) 0.24392(6) 0.0172(2) Uani 1 1 d .
H5 H 1.1150 1.0484 0.2314 0.021 Uiso 1 1 calc R
C6 C 1.1784(2) 0.9199(2) 0.29064(6) 0.0202(3) Uani 1 1 d .
H6 H 1.2359 0.9921 0.3090 0.024 Uiso 1 1 calc R
C7 C 1.1642(2) 0.7818(2) 0.31019(6) 0.0215(3) Uani 1 1 d .
H7 H 1.2118 0.7596 0.3418 0.026 Uiso 1 1 calc R
C8 C 1.0796(2) 0.67612(19) 0.28302(6) 0.0191(2) Uani 1 1 d .
H8 H 1.0660 0.5828 0.2967 0.023 Uiso 1 1 calc R
C9 C 1.01488(19) 0.70730(17) 0.23581(5) 0.0159(2) Uani 1 1 d .
H9 H 0.9611 0.6337 0.2171 0.019 Uiso 1 1 calc R
C10 C 1.01784(16) 0.72736(14) 0.08695(5) 0.01239(18) Uani 1 1 d .
C11 C 1.03705(18) 0.58284(16) 0.10176(5) 0.01440(19) Uani 1 1 d .
H11 H 0.9964 0.5517 0.1320 0.017 Uiso 1 1 calc R
C12 C 1.1153(2) 0.48461(16) 0.07242(6) 0.0169(2) Uani 1 1 d .
H12 H 1.1269 0.3869 0.0825 0.020 Uiso 1 1 calc R
C13 C 1.1767(2) 0.53055(17) 0.02795(6) 0.0182(2) Uani 1 1 d .
H13 H 1.2334 0.4648 0.0085 0.022 Uiso 1 1 calc R
C14 C 1.1544(2) 0.67306(17) 0.01232(6) 0.0166(2) Uani 1 1 d .
H14 H 1.1945 0.7038 -0.0181 0.020 Uiso 1 1 calc R
C15 C 1.07372(17) 0.77021(16) 0.04121(5) 0.01408(19) Uani 1 1 d .
H15 H 1.0562 0.8663 0.0299 0.017 Uiso 1 1 calc R
O16 O 0.62742(14) 0.95565(12) 0.13426(4) 0.01489(16) Uani 1 1 d .
C17 C 0.54138(17) 0.87002(17) 0.10738(5) 0.0151(2) Uani 1 1 d .
C18 C 0.57076(19) 0.83481(17) 0.05831(6) 0.0168(2) Uani 1 1 d .
H18 H 0.5081 0.7611 0.0426 0.020 Uiso 1 1 calc R
C19 C 0.68756(17) 0.90256(15) 0.03128(5) 0.01373(19) Uani 1 1 d .
O20 O 0.79179(14) 0.99176(12) 0.04959(4) 0.01349(15) Uani 1 1 d .
C21 C 0.3960(2) 0.8098(2) 0.12993(7) 0.0244(3) Uani 1 1 d .
H21A H 0.4264 0.7674 0.1622 0.037 Uiso 1 1 calc R
H21B H 0.3481 0.7353 0.1082 0.037 Uiso 1 1 calc R
H21C H 0.3185 0.8874 0.1342 0.037 Uiso 1 1 calc R
C22 C 0.6951(2) 0.87562(19) -0.02325(6) 0.0186(2) Uani 1 1 d .
H22A H 0.7008 0.9681 -0.0406 0.028 Uiso 1 1 calc R
H22B H 0.5994 0.8231 -0.0352 0.028 Uiso 1 1 calc R
H22C H 0.7902 0.8182 -0.0294 0.028 Uiso 1 1 calc R
O23 O 0.70290(15) 1.21784(12) 0.09999(4) 0.01607(17) Uani 1 1 d .
C24 C 0.68327(18) 1.33728(15) 0.12195(6) 0.0151(2) Uani 1 1 d .
C25 C 0.7444(2) 1.36925(17) 0.17018(6) 0.0173(2) Uani 1 1 d .
H25 H 0.7365 1.4658 0.1816 0.021 Uiso 1 1 calc R
C26 C 0.81522(17) 1.26788(16) 0.20168(5) 0.0147(2) Uani 1 1 d .
O27 O 0.84160(14) 1.13372(12) 0.19108(4) 0.01497(16) Uani 1 1 d .
C28 C 0.5864(3) 1.44950(19) 0.09376(7) 0.0229(3) Uani 1 1 d .
H28A H 0.5477 1.4096 0.0619 0.034 Uiso 1 1 calc R
H28B H 0.6531 1.5342 0.0883 0.034 Uiso 1 1 calc R
H28C H 0.4952 1.4778 0.1128 0.034 Uiso 1 1 calc R
C29 C 0.8721(2) 1.3101(2) 0.25305(6) 0.0201(3) Uani 1 1 d .
H29A H 0.8478 1.2327 0.2761 0.030 Uiso 1 1 calc R
H29B H 0.8181 1.3989 0.2625 0.030 Uiso 1 1 calc R
H29C H 0.9877 1.3264 0.2541 0.030 Uiso 1 1 calc R

loop_
_atom_site_aniso_label
_atom_site_aniso_U_11
_atom_site_aniso_U_22
_atom_site_aniso_U_33
_atom_site_aniso_U_23
_atom_site_aniso_U_13
_atom_site_aniso_U_12
W1 0.01278(2) 0.00961(2) 0.00995(2) 0.00015(1) 0.00051(1) -0.00052(1)
O1 0.0182(4) 0.0149(4) 0.0164(4) 0.0003(3) 0.0028(3) -0.0041(3)
C2 0.0141(4) 0.0129(5) 0.0123(4) 0.0006(4) 0.0007(3) 0.0006(4)
C3 0.0152(5) 0.0115(4) 0.0133(5) 0.0012(3) 0.0009(4) -0.0008(4)
C4 0.0136(4) 0.0145(5) 0.0122(4) 0.0008(4) 0.0002(3) 0.0004(4)
C5 0.0167(5) 0.0174(6) 0.0173(5) 0.0004(4) -0.0020(4) -0.0020(4)
C6 0.0193(6) 0.0233(6) 0.0175(6) -0.0016(5) -0.0044(5) -0.0013(5)
C7 0.0222(6) 0.0275(8) 0.0144(5) 0.0012(5) -0.0026(5) 0.0051(6)
C8 0.0230(6) 0.0183(6) 0.0161(5) 0.0038(4) 0.0000(5) 0.0046(5)
C9 0.0180(5) 0.0151(5) 0.0144(5) 0.0014(4) 0.0000(4) 0.0012(4)
C10 0.0129(4) 0.0113(4) 0.0130(4) 0.0004(3) 0.0004(3) 0.0003(3)
C11 0.0167(5) 0.0127(5) 0.0137(5) 0.0011(4) 0.0005(4) -0.0004(4)
C12 0.0223(6) 0.0113(5) 0.0171(5) -0.0001(4) 0.0004(4) 0.0020(4)
C13 0.0226(6) 0.0156(6) 0.0166(5) -0.0015(4) 0.0021(4) 0.0031(5)
C14 0.0195(6) 0.0173(5) 0.0133(5) 0.0010(4) 0.0026(4) 0.0013(4)
C15 0.0153(5) 0.0137(5) 0.0132(5) 0.0017(4) 0.0010(4) 0.0004(4)
O16 0.0144(4) 0.0160(4) 0.0143(4) -0.0007(3) 0.0007(3) -0.0011(3)
C17 0.0124(4) 0.0166(5) 0.0161(5) 0.0013(4) -0.0003(4) -0.0009(4)
C18 0.0173(5) 0.0169(5) 0.0162(5) -0.0015(4) 0.0002(4) -0.0038(4)
C19 0.0158(5) 0.0118(4) 0.0134(5) -0.0010(4) -0.0010(4) 0.0010(4)
O20 0.0161(4) 0.0123(4) 0.0121(4) -0.0001(3) -0.0001(3) -0.0008(3)
C21 0.0171(6) 0.0366(10) 0.0196(6) 0.0000(6) 0.0009(5) -0.0109(6)
C22 0.0223(6) 0.0193(6) 0.0139(5) -0.0030(4) -0.0006(4) 0.0001(5)
O23 0.0209(5) 0.0123(4) 0.0148(4) -0.0001(3) -0.0004(3) 0.0031(3)
C24 0.0171(5) 0.0115(4) 0.0169(5) 0.0006(4) 0.0029(4) 0.0013(4)
C25 0.0210(6) 0.0127(5) 0.0184(5) -0.0023(4) 0.0031(4) -0.0001(4)
C26 0.0149(5) 0.0155(5) 0.0138(5) -0.0028(4) 0.0025(4) -0.0021(4)
O27 0.0186(4) 0.0141(4) 0.0122(4) -0.0015(3) 0.0005(3) 0.0002(3)
C28 0.0290(8) 0.0169(6) 0.0228(7) 0.0031(5) 0.0025(6) 0.0086(6)
C29 0.0227(6) 0.0220(7) 0.0156(5) -0.0056(5) 0.0009(5) -0.0029(5)

loop_
_atom_type_symbol
_atom_type_description
_atom_type_scat_dispersion_real
_atom_type_scat_dispersion_imag
_atom_type_scat_source
C C 0.0033 0.0016 'International Tables Vol C Tables 4.2.6.8 and 6.1.1.4'
H H 0.0000 0.0000 'International Tables Vol C Tables 4.2.6.8 and 6.1.1.4'
O O 0.0106 0.0060 'International Tables Vol C Tables 4.2.6.8 and 6.1.1.4'
W W -0.8490 6.8722 'International Tables Vol C Tables 4.2.6.8 and 6.1.1.4'

loop_
_geom_angle_atom_site_label_1
_geom_angle_atom_site_label_2
_geom_angle_atom_site_label_3
_geom_angle
O1 W1 O27 96.12(5)
O1 W1 O20 94.92(5)
O27 W1 O20 157.12(5)
O1 W1 C3 99.24(6)
O27 W1 C3 116.22(5)
O20 W1 C3 81.53(5)
O1 W1 C2 101.57(6)
O27 W1 C2 79.96(5)
O20 W1 C2 117.23(5)
C3 W1 C2 36.35(5)
O1 W1 O23 91.96(5)
O27 W1 O23 82.63(4)
O20 W1 O23 77.02(4)
C3 W1 O23 156.55(5)
C2 W1 O23 158.93(5)
O1 W1 O16 168.93(5)
O27 W1 O16 84.09(5)
O20 W1 O16 81.30(4)
C3 W1 O16 90.53(5)
C2 W1 O16 89.37(5)
O23 W1 O16 77.07(5)
C3 C2 C4 144.34(14)
C3 C2 W1 71.68(9)
C4 C2 W1 143.26(10)
C2 C3 C10 143.12(14)
C2 C3 W1 71.97(9)
C10 C3 W1 142.87(10)
C5 C4 C9 118.62(13)
C5 C4 C2 120.01(13)
C9 C4 C2 121.36(13)
C6 C5 C4 120.42(15)
C7 C6 C5 120.28(15)
C6 C7 C8 119.63(15)
C9 C8 C7 120.13(15)
C8 C9 C4 120.83(15)
C11 C10 C15 118.87(13)
C11 C10 C3 121.23(12)
C15 C10 C3 119.59(12)
C12 C11 C10 120.61(13)
C11 C12 C13 119.82(14)
C14 C13 C12 119.94(14)
C15 C14 C13 120.11(14)
C14 C15 C10 120.55(13)
C17 O16 W1 129.43(10)
O16 C17 C18 124.35(14)
O16 C17 C21 116.50(14)
C18 C17 C21 119.09(14)
C19 C18 C17 123.59(14)
O20 C19 C18 124.47(13)
O20 C19 C22 115.12(13)
C18 C19 C22 120.40(13)
C19 O20 W1 131.82(10)
C24 O23 W1 128.06(10)
O23 C24 C25 124.55(14)
O23 C24 C28 116.30(14)
C25 C24 C28 119.14(14)
C26 C25 C24 123.64(14)
O27 C26 C25 125.90(13)
O27 C26 C29 113.95(14)
C25 C26 C29 120.14(14)
C26 O27 W1 127.58(10)

loop_
_geom_bond_atom_site_label_1
_geom_bond_atom_site_label_2
_geom_bond_distance
W1 O1 1.7145(12)
W1 O27 2.0691(11)
W1 O20 2.0712(11)
W1 C3 2.0939(14)
W1 C2 2.0973(14)
W1 O23 2.1519(11)
W1 O16 2.1636(12)
C2 C3 1.3075(19)
C2 C4 1.4585(19)
C3 C10 1.453(2)
C4 C5 1.403(2)
C4 C9 1.404(2)
C5 C6 1.403(2)
C6 C7 1.393(3)
C7 C8 1.397(3)
C8 C9 1.395(2)
C10 C11 1.405(2)
C10 C15 1.4061(19)
C11 C12 1.395(2)
C12 C13 1.402(2)
C13 C14 1.396(2)
C14 C15 1.392(2)
O16 C17 1.2759(18)
C17 C18 1.404(2)
C17 C21 1.500(2)
C18 C19 1.402(2)
C19 O20 1.2844(18)
C19 C22 1.505(2)
O23 C24 1.2716(18)
C24 C25 1.412(2)
C24 C28 1.504(2)
C25 C26 1.383(2)
C26 O27 1.2975(19)
C26 C29 1.501(2)

loop_
_geom_torsion_atom_site_label_1
_geom_torsion_atom_site_label_2
_geom_torsion_atom_site_label_3
_geom_torsion_atom_site_label_4
_geom_torsion
O1 W1 C2 C3 -89.91(9)
O27 W1 C2 C3 175.84(9)
O20 W1 C2 C3 11.86(10)
O23 W1 C2 C3 141.12(13)
O16 W1 C2 C3 91.74(9)
O1 W1 C2 C4 80.90(18)
O27 W1 C2 C4 -13.36(17)
O20 W1 C2 C4 -177.34(16)
C3 W1 C2 C4 170.8(2)
O23 W1 C2 C4 -48.1(3)
O16 W1 C2 C4 -97.46(17)
C4 C2 C3 C10 -6.1(4)
W1 C2 C3 C10 164.4(2)
C4 C2 C3 W1 -170.6(2)
O1 W1 C3 C2 97.00(9)
O27 W1 C3 C2 -4.57(10)
O20 W1 C3 C2 -169.36(9)
O23 W1 C3 C2 -145.46(12)
O16 W1 C3 C2 -88.23(9)
O1 W1 C3 C10 -67.52(18)
O27 W1 C3 C10 -169.08(16)
O20 W1 C3 C10 26.13(17)
C2 W1 C3 C10 -164.5(2)
O23 W1 C3 C10 50.0(2)
O16 W1 C3 C10 107.25(17)
C3 C2 C4 C5 131.1(2)
W1 C2 C4 C5 -33.8(2)
C3 C2 C4 C9 -47.5(3)
W1 C2 C4 C9 147.62(14)
C9 C4 C5 C6 2.4(2)
C2 C4 C5 C6 -176.18(15)
C4 C5 C6 C7 -2.4(3)
C5 C6 C7 C8 0.0(3)
C6 C7 C8 C9 2.4(3)
C7 C8 C9 C4 -2.4(3)
C5 C4 C9 C8 0.0(2)
C2 C4 C9 C8 178.57(15)
C2 C3 C10 C11 40.5(3)
W1 C3 C10 C11 -164.47(13)
C2 C3 C10 C15 -133.0(2)
W1 C3 C10 C15 22.0(2)
C15 C10 C11 C12 2.2(2)
C3 C10 C11 C12 -171.30(14)
C10 C11 C12 C13 0.6(2)
C11 C12 C13 C14 -2.3(3)
C12 C13 C14 C15 1.1(3)
C13 C14 C15 C10 1.8(2)
C11 C10 C15 C14 -3.5(2)
C3 C10 C15 C14 170.19(14)
O1 W1 O16 C17 92.0(3)
O27 W1 O16 C17 -176.36(13)
O20 W1 O16 C17 21.29(13)
C3 W1 O16 C17 -60.05(13)
C2 W1 O16 C17 -96.39(13)
O23 W1 O16 C17 99.87(13)
W1 O16 C17 C18 -12.3(2)
W1 O16 C17 C21 170.53(12)
O16 C17 C18 C19 -7.6(3)
C21 C17 C18 C19 169.47(16)
C17 C18 C19 O20 8.2(3)
C17 C18 C19 C22 -170.47(15)
C18 C19 O20 W1 12.6(2)
C22 C19 O20 W1 -168.70(10)
O1 W1 O20 C19 168.90(13)
O27 W1 O20 C19 -72.47(18)
C3 W1 O20 C19 70.27(13)
C2 W1 O20 C19 63.19(14)
O23 W1 O20 C19 -100.21(13)
O16 W1 O20 C19 -21.58(13)
O1 W1 O23 C24 -72.27(14)
O27 W1 O23 C24 23.64(13)
O20 W1 O23 C24 -166.87(14)
C3 W1 O23 C24 168.85(13)
C2 W1 O23 C24 58.1(2)
O16 W1 O23 C24 109.23(13)
W1 O23 C24 C25 -11.0(2)
W1 O23 C24 C28 169.60(12)
O23 C24 C25 C26 -8.8(3)
C28 C24 C25 C26 170.59(16)
C24 C25 C26 O27 3.2(3)
C24 C25 C26 C29 -177.93(15)
C25 C26 O27 W1 22.4(2)
C29 C26 O27 W1 -156.47(11)
O1 W1 O27 C26 62.42(13)
O20 W1 O27 C26 -55.99(19)
C3 W1 O27 C26 165.88(12)
C2 W1 O27 C26 163.14(13)
O23 W1 O27 C26 -28.78(13)
O16 W1 O27 C26 -106.45(13)
